data_4305140
loop_
_publ_author_name
'Vadapalli Chandrasekhar'
'Loganathan Nagarajan'
'Rodolphe Cl\'erac'
'Surajit Ghosh'
'Tapas Senapati'
'Sandeep Verma'

_publ_contact_author_address
;
Department of Chemistry
Indian Institute of Technology Kanpur
Kanpur-208 016
India
;
_publ_contact_author_email vc@iitk.ac.in
_publ_contact_author_name 'Prof. V. Chandrasekhar'
_publ_section_title
;
Barrel- and Crown-Shaped Dodecanuclear Copper(II) Cages Built from
Phosphonate, Pyrazole, and Hydroxide Ligands
;
_journal_name_full 'Inorganic Chemistry'
_journal_page_first 5347
_journal_page_last 5354
_journal_paper_doi 10.1021/ic800509f
_journal_volume 47
_journal_year 2008
_chemical_formula_moiety 'C69 H124 Cu12 N20 O21 P4'
_chemical_formula_sum 'C69 H124 Cu12 N20 O21 P4'
_chemical_formula_weight 2456.24
_chemical_name_common 'metal phosphonate'
_chemical_name_systematic
; 
 ? 
;
_space_group_IT_number 2
_symmetry_cell_setting triclinic
_symmetry_space_group_name_Hall '-P 1'
_symmetry_space_group_name_H-M 'P -1'
_atom_sites_solution_hydrogens geom
_atom_sites_solution_primary direct
_atom_sites_solution_secondary difmap
_audit_creation_method SHELXL-97
_cell_angle_alpha 95.156(5)
_cell_angle_beta 97.146(5)
_cell_angle_gamma 108.988(4)
_cell_formula_units_Z 2
_cell_length_a 16.0202(8)
_cell_length_b 16.4860(7)
_cell_length_c 20.6953(15)
_cell_measurement_temperature 153(2)
_cell_volume 5078.5(5)
_computing_cell_refinement 'Bruker SMART'
_computing_data_collection 'Bruker SMART'
_computing_data_reduction 'Bruker SAINT'
_computing_molecular_graphics 'Bruker SHELXTL'
_computing_publication_material 'Bruker SHELXTL'
_computing_structure_refinement 'Bruker SHELXTL'
_computing_structure_solution 'Bruker SHELXTL'
_diffrn_ambient_temperature 153(2)
_diffrn_measured_fraction_theta_full 0.973
_diffrn_measured_fraction_theta_max 0.973
_diffrn_measurement_device_type 'multiwire proportional'
_diffrn_measurement_method 'phi and omega scans'
_diffrn_radiation_monochromator graphite
_diffrn_radiation_source 'sealed tube'
_diffrn_radiation_type MoK\a
_diffrn_radiation_wavelength 0.71073
_diffrn_reflns_av_R_equivalents 0.0546
_diffrn_reflns_av_sigmaI/netI 0.3768
_diffrn_reflns_limit_h_max 19
_diffrn_reflns_limit_h_min -18
_diffrn_reflns_limit_k_max 8
_diffrn_reflns_limit_k_min -19
_diffrn_reflns_limit_l_max 24
_diffrn_reflns_limit_l_min -24
_diffrn_reflns_number 28514
_diffrn_reflns_theta_full 25.00
_diffrn_reflns_theta_max 25.00
_diffrn_reflns_theta_min 2.20
_diffrn_standards_decay_% 0.0000
_exptl_absorpt_coefficient_mu 2.589
_exptl_absorpt_correction_type none
_exptl_crystal_colour blue
_exptl_crystal_density_diffrn 1.606
_exptl_crystal_density_method 'not measured'
_exptl_crystal_description block
_exptl_crystal_F_000 2508
_exptl_crystal_size_max 0.066
_exptl_crystal_size_mid 0.035
_exptl_crystal_size_min 0.019
_refine_diff_density_max 0.983
_refine_diff_density_min -0.505
_refine_diff_density_rms 0.105
_refine_ls_extinction_method none
_refine_ls_goodness_of_fit_ref 0.678
_refine_ls_hydrogen_treatment constr
_refine_ls_matrix_type full
_refine_ls_number_parameters 1165
_refine_ls_number_reflns 17401
_refine_ls_number_restraints 0
_refine_ls_restrained_S_all 0.678
_refine_ls_R_factor_all 0.1485
_refine_ls_R_factor_gt 0.0551
_refine_ls_shift/su_max 0.001
_refine_ls_shift/su_mean 0.000
_refine_ls_structure_factor_coef Fsqd
_refine_ls_weighting_details 'calc w=1/[\s^2^(Fo^2^)+(0.0488P)^2^+0.0000P] where P=(Fo^2^+2Fc^2^)/3'
_refine_ls_weighting_scheme calc
_refine_ls_wR_factor_gt 0.1041
_refine_ls_wR_factor_ref 0.1147
_reflns_number_gt 5743
_reflns_number_total 17401
_reflns_threshold_expression >2sigma(I)
_cod_data_source_file ic800509f-file003.cif
_cod_data_source_block Cu12DMPZ
_cod_depositor_comments
;
The following automatic conversions were performed:
'_symmetry_cell_setting' value 'Triclinic' changed to 'triclinic'
according to '/home/saulius/struct/CIF-dictionaries/cif_core.dic'
dictionary named 'cif_core.dic' version 2.4.1 from 2010-06-29.

Automatic conversion script
Id: cif_fix_enum 1527 2010-12-29 10:47:43Z saulius 
;
_cod_database_code 4305140

loop_
_symmetry_equiv_pos_as_xyz
'x, y, z'
'-x, -y, -z'

loop_
_atom_site_label
_atom_site_type_symbol
_atom_site_fract_x
_atom_site_fract_y
_atom_site_fract_z
_atom_site_U_iso_or_equiv
_atom_site_adp_type
_atom_site_occupancy
_atom_site_symmetry_multiplicity
_atom_site_calc_flag
_atom_site_refinement_flags
_atom_site_disorder_assembly
_atom_site_disorder_group
Cu1 Cu 0.79845(7) 0.48024(7) 0.84604(6) 0.0525(4) Uani 1 1 d . . .
Cu2 Cu 0.71395(7) 0.54915(7) 0.73493(5) 0.0456(3) Uani 1 1 d . . .
Cu3 Cu 0.54163(7) 0.49010(6) 0.64058(5) 0.0408(3) Uani 1 1 d . . .
Cu4 Cu 0.44363(7) 0.25658(6) 0.62816(5) 0.0395(3) Uani 1 1 d . . .
Cu5 Cu 0.32866(7) 0.36745(6) 0.63298(5) 0.0392(3) Uani 1 1 d . . .
Cu6 Cu 0.24731(7) 0.15617(7) 0.54932(5) 0.0439(3) Uani 1 1 d . . .
Cu7 Cu 0.28710(6) 0.21070(6) 0.70703(5) 0.0385(3) Uani 1 1 d . . .
Cu8 Cu 0.43980(7) 0.13843(6) 0.77382(5) 0.0394(3) Uani 1 1 d . . .
Cu9 Cu 0.63273(7) 0.13031(6) 0.83897(5) 0.0387(3) Uani 1 1 d . . .
Cu10 Cu 0.68460(7) 0.19670(7) 0.99721(5) 0.0424(3) Uani 1 1 d . . .
Cu11 Cu 0.80396(7) 0.28946(6) 0.87926(5) 0.0426(3) Uani 1 1 d . . .
Cu12 Cu 0.62724(7) 0.30843(6) 0.89479(5) 0.0389(3) Uani 1 1 d . . .
N1 N 0.8472(5) 0.6072(5) 0.8459(4) 0.055(2) Uani 1 1 d . . .
N2 N 0.8045(4) 0.6384(5) 0.7986(3) 0.047(2) Uani 1 1 d . . .
N3 N 0.7208(6) 0.6058(5) 0.6543(3) 0.044(2) Uani 1 1 d . . .
N4 N 0.6387(4) 0.5821(4) 0.6170(4) 0.0363(19) Uani 1 1 d . . .
N5 N 0.4493(5) 0.5446(5) 0.6402(3) 0.043(2) Uani 1 1 d . . .
N6 N 0.3589(5) 0.4969(4) 0.6330(3) 0.0404(19) Uani 1 1 d . . .
N7 N 0.1930(6) 0.1088(4) 0.4553(4) 0.055(2) Uani 1 1 d . . .
N8 N 0.1026(6) 0.0990(5) 0.4403(4) 0.063(3) Uani 1 1 d . . .
N9 N 0.3270(5) 0.0898(5) 0.5623(3) 0.041(2) Uani 1 1 d . . .
N10 N 0.4137(5) 0.1326(4) 0.5926(3) 0.0406(19) Uani 1 1 d . . .
N11 N 0.2563(5) 0.1359(4) 0.7784(3) 0.0348(18) Uani 1 1 d . . .
N12 N 0.3232(4) 0.1009(4) 0.7990(3) 0.0353(19) Uani 1 1 d . . .
N13 N 0.4619(5) 0.0277(4) 0.7636(3) 0.0331(18) Uani 1 1 d . . .
N14 N 0.5456(4) 0.0238(4) 0.7856(3) 0.0350(19) Uani 1 1 d . . .
N15 N 0.5397(5) 0.2524(4) 0.9490(3) 0.041(2) Uani 1 1 d . . .
N16 N 0.5650(5) 0.1989(4) 0.9911(3) 0.041(2) Uani 1 1 d . . .
N17 N 0.7269(5) 0.2249(5) 1.0937(4) 0.047(2) Uani 1 1 d . . .
N18 N 0.7945(4) 0.1952(4) 1.1165(4) 0.037(2) Uani 1 1 d . . .
N19 N 0.9121(5) 0.3744(4) 0.8583(3) 0.045(2) Uani 1 1 d . . .
N20 N 0.9075(5) 0.4531(5) 0.8361(4) 0.059(2) Uani 1 1 d . . .
O1 O 0.6771(3) 0.4909(3) 0.8108(2) 0.0328(14) Uani 1 1 d . . .
O2 O 0.5080(3) 0.4187(3) 0.7869(3) 0.0485(16) Uani 1 1 d . . .
O3 O 0.5971(3) 0.4140(3) 0.8958(3) 0.0450(16) Uani 1 1 d . . .
O4 O 0.6379(3) 0.4447(3) 0.6759(2) 0.0418(15) Uani 1 1 d . . .
O5 O 0.5652(3) 0.2925(3) 0.6155(3) 0.0508(17) Uani 1 1 d . . .
O6 O 0.6779(4) 0.3201(4) 0.7187(3) 0.0578(18) Uani 1 1 d . . .
O7 O 0.4566(3) 0.3841(3) 0.6568(2) 0.0354(14) Uani 1 1 d . . .
O8 O 0.3178(3) 0.2442(3) 0.6209(2) 0.0380(15) Uani 1 1 d . . .
O9 O 0.1656(3) 0.2098(3) 0.6804(3) 0.0402(15) Uani 1 1 d . . .
O10 O 0.2021(3) 0.3376(3) 0.6146(3) 0.0482(16) Uani 1 1 d . . .
O11 O 0.1400(3) 0.1839(3) 0.5550(3) 0.0470(16) Uani 1 1 d . . .
O12 O 0.4161(3) 0.2329(3) 0.7355(2) 0.0392(15) Uani 1 1 d . . .
O13 O 0.5658(3) 0.2016(3) 0.7999(2) 0.0369(15) Uani 1 1 d . . .
O14 O 0.8559(3) 0.2043(3) 0.9057(3) 0.0469(16) Uani 1 1 d . . .
O15 O 0.7134(3) 0.0734(3) 0.8743(2) 0.0355(15) Uani 1 1 d . . .
O16 O 0.7719(3) 0.1375(3) 0.9937(3) 0.0471(16) Uani 1 1 d . . .
O17 O 0.6921(3) 0.2283(3) 0.9100(2) 0.0360(15) Uani 1 1 d . . .
O18 O 0.7310(3) 0.3598(3) 0.8486(2) 0.0399(15) Uani 1 1 d . . .
O19 O 0.3279(4) 0.3673(4) 0.7561(3) 0.0612(18) Uani 1 1 d . . .
H19 H 0.3792 0.3925 0.7753 0.092 Uiso 1 1 calc R . .
O20 O 0.7448(4) 0.2021(4) 0.7651(3) 0.0655(19) Uani 1 1 d . . .
H20 H 0.7114 0.1702 0.7863 0.098 Uiso 1 1 calc R . .
O21 O 0.7805(8) 0.4955(9) 0.9603(6) 0.081(4) Uiso 0.50 1 d P . .
O22 O 0.750(3) 0.464(3) 1.081(2) 0.45(2) Uiso 0.50 1 d P . .
P1 P 0.58775(16) 0.46458(15) 0.83850(12) 0.0364(6) Uani 1 1 d . . .
P2 P 0.65033(16) 0.35431(15) 0.65740(13) 0.0407(7) Uani 1 1 d . . .
P3 P 0.14045(15) 0.24423(16) 0.61699(13) 0.0423(7) Uani 1 1 d . . .
P4 P 0.79584(16) 0.12087(16) 0.92532(13) 0.0407(7) Uani 1 1 d . . .
C1 C 0.9645(7) 0.6550(6) 0.9470(5) 0.105(4) Uani 1 1 d . . .
H1A H 0.9295 0.6294 0.9790 0.157 Uiso 1 1 calc R . .
H1B H 1.0092 0.7090 0.9671 0.157 Uiso 1 1 calc R . .
H1C H 0.9932 0.6165 0.9304 0.157 Uiso 1 1 calc R . .
C2 C 0.9044(6) 0.6711(6) 0.8910(5) 0.060(3) Uani 1 1 d . . .
C3 C 0.8985(6) 0.7477(6) 0.8697(5) 0.062(3) Uani 1 1 d . . .
H3 H 0.9322 0.8035 0.8899 0.074 Uiso 1 1 calc R . .
C4 C 0.8354(7) 0.7271(6) 0.8145(5) 0.059(3) Uani 1 1 d . . .
C5 C 0.7993(6) 0.7848(6) 0.7761(5) 0.079(3) Uani 1 1 d . . .
H5A H 0.7702 0.7544 0.7332 0.118 Uiso 1 1 calc R . .
H5B H 0.8476 0.8359 0.7719 0.118 Uiso 1 1 calc R . .
H5C H 0.7571 0.8010 0.7987 0.118 Uiso 1 1 calc R . .
C6 C 0.8812(6) 0.6899(6) 0.6524(5) 0.073(3) Uani 1 1 d . . .
H6A H 0.8882 0.6845 0.6984 0.110 Uiso 1 1 calc R . .
H6B H 0.9051 0.7498 0.6468 0.110 Uiso 1 1 calc R . .
H6C H 0.9127 0.6580 0.6305 0.110 Uiso 1 1 calc R . .
C7 C 0.7824(7) 0.6537(6) 0.6229(5) 0.051(3) Uani 1 1 d . . .
C8 C 0.7405(7) 0.6664(6) 0.5666(5) 0.056(3) Uani 1 1 d . . .
H8 H 0.7673 0.6998 0.5360 0.067 Uiso 1 1 calc R . .
C9 C 0.6513(8) 0.6214(6) 0.5620(5) 0.053(3) Uani 1 1 d . . .
C10 C 0.5708(6) 0.6133(6) 0.5111(4) 0.066(3) Uani 1 1 d . . .
H10A H 0.5610 0.5655 0.4775 0.100 Uiso 1 1 calc R . .
H10B H 0.5819 0.6658 0.4916 0.100 Uiso 1 1 calc R . .
H10C H 0.5188 0.6036 0.5319 0.100 Uiso 1 1 calc R . .
C11 C 0.5385(6) 0.7041(5) 0.6612(5) 0.079(3) Uani 1 1 d . . .
H11A H 0.5311 0.7529 0.6857 0.118 Uiso 1 1 calc R . .
H11B H 0.5562 0.7195 0.6201 0.118 Uiso 1 1 calc R . .
H11C H 0.5836 0.6876 0.6860 0.118 Uiso 1 1 calc R . .
C12 C 0.4518(7) 0.6299(6) 0.6485(4) 0.050(3) Uani 1 1 d . . .
C13 C 0.3693(7) 0.6327(6) 0.6435(4) 0.059(3) Uani 1 1 d . . .
H13 H 0.3546 0.6829 0.6463 0.071 Uiso 1 1 calc R . .
C14 C 0.3089(6) 0.5493(6) 0.6332(5) 0.055(3) Uani 1 1 d . . .
C15 C 0.2117(6) 0.5189(6) 0.6248(6) 0.097(4) Uani 1 1 d . . .
H15A H 0.1875 0.4800 0.5844 0.146 Uiso 1 1 calc R . .
H15B H 0.1912 0.5675 0.6234 0.146 Uiso 1 1 calc R . .
H15C H 0.1922 0.4892 0.6609 0.146 Uiso 1 1 calc R . .
C16 C 0.3118(8) 0.0900(6) 0.3977(5) 0.095(4) Uani 1 1 d . . .
H16A H 0.3469 0.1099 0.4408 0.142 Uiso 1 1 calc R . .
H16B H 0.3368 0.1293 0.3681 0.142 Uiso 1 1 calc R . .
H16C H 0.3124 0.0334 0.3826 0.142 Uiso 1 1 calc R . .
C17 C 0.2161(9) 0.0856(6) 0.4004(6) 0.063(3) Uani 1 1 d . . .
C18 C 0.1458(11) 0.0587(6) 0.3500(5) 0.080(4) Uani 1 1 d . . .
H18 H 0.1457 0.0379 0.3067 0.096 Uiso 1 1 calc R . .
C19 C 0.0765(9) 0.0687(6) 0.3762(7) 0.072(4) Uani 1 1 d . . .
C20 C -0.0211(8) 0.0472(7) 0.3461(5) 0.115(5) Uani 1 1 d . . .
H20A H -0.0326 0.0998 0.3399 0.172 Uiso 1 1 calc R . .
H20B H -0.0589 0.0167 0.3749 0.172 Uiso 1 1 calc R . .
H20C H -0.0333 0.0114 0.3044 0.172 Uiso 1 1 calc R . .
C21 C 0.2291(6) -0.0605(5) 0.5120(4) 0.067(3) Uani 1 1 d . . .
H21A H 0.1901 -0.0312 0.4949 0.100 Uiso 1 1 calc R . .
H21B H 0.2025 -0.0951 0.5439 0.100 Uiso 1 1 calc R . .
H21C H 0.2381 -0.0971 0.4768 0.100 Uiso 1 1 calc R . .
C22 C 0.3174(6) 0.0051(6) 0.5441(5) 0.051(3) Uani 1 1 d . . .
C23 C 0.3980(7) -0.0043(6) 0.5604(4) 0.053(3) Uani 1 1 d . . .
H23 H 0.4108 -0.0552 0.5529 0.063 Uiso 1 1 calc R . .
C24 C 0.4580(6) 0.0754(6) 0.5903(4) 0.035(2) Uani 1 1 d . . .
C25 C 0.5543(5) 0.0963(5) 0.6205(4) 0.047(3) Uani 1 1 d . . .
H25A H 0.5774 0.1546 0.6427 0.071 Uiso 1 1 calc R . .
H25B H 0.5885 0.0904 0.5865 0.071 Uiso 1 1 calc R . .
H25C H 0.5582 0.0571 0.6513 0.071 Uiso 1 1 calc R . .
C26 C 0.1073(5) 0.1367(6) 0.8014(4) 0.061(3) Uani 1 1 d . . .
H26A H 0.1204 0.1871 0.7792 0.091 Uiso 1 1 calc R . .
H26B H 0.0918 0.1502 0.8434 0.091 Uiso 1 1 calc R . .
H26C H 0.0580 0.0906 0.7754 0.091 Uiso 1 1 calc R . .
C27 C 0.1882(6) 0.1090(6) 0.8111(4) 0.039(2) Uani 1 1 d . . .
C28 C 0.2088(6) 0.0559(6) 0.8545(4) 0.046(3) Uani 1 1 d . . .
H28 H 0.1729 0.0275 0.8833 0.056 Uiso 1 1 calc R . .
C29 C 0.2918(7) 0.0532(6) 0.8470(4) 0.044(3) Uani 1 1 d . . .
C30 C 0.3445(5) 0.0067(5) 0.8827(4) 0.047(3) Uani 1 1 d . . .
H30A H 0.3340 -0.0486 0.8577 0.071 Uiso 1 1 calc R . .
H30B H 0.3264 -0.0016 0.9249 0.071 Uiso 1 1 calc R . .
H30C H 0.4070 0.0403 0.8887 0.071 Uiso 1 1 calc R . .
C31 C 0.3150(5) -0.0677(5) 0.7007(4) 0.052(3) Uani 1 1 d . . .
H31A H 0.2787 -0.0720 0.7347 0.078 Uiso 1 1 calc R . .
H31B H 0.2941 -0.1213 0.6714 0.078 Uiso 1 1 calc R . .
H31C H 0.3112 -0.0216 0.6766 0.078 Uiso 1 1 calc R . .
C32 C 0.4081(7) -0.0499(6) 0.7303(4) 0.048(3) Uani 1 1 d . . .
C33 C 0.4569(6) -0.1025(6) 0.7335(4) 0.051(3) Uani 1 1 d . . .
H33 H 0.4366 -0.1604 0.7150 0.061 Uiso 1 1 calc R . .
C34 C 0.5407(6) -0.0587(6) 0.7680(4) 0.041(2) Uani 1 1 d . . .
C35 C 0.6195(6) -0.0891(6) 0.7832(4) 0.066(3) Uani 1 1 d . . .
H35A H 0.6739 -0.0425 0.7821 0.099 Uiso 1 1 calc R . .
H35B H 0.6139 -0.1370 0.7510 0.099 Uiso 1 1 calc R . .
H35C H 0.6208 -0.1069 0.8261 0.099 Uiso 1 1 calc R . .
C36 C 0.4031(5) 0.2916(5) 0.9146(4) 0.044(2) Uani 1 1 d . . .
H36A H 0.4201 0.3510 0.9340 0.065 Uiso 1 1 calc R . .
H36B H 0.3403 0.2632 0.9140 0.065 Uiso 1 1 calc R . .
H36C H 0.4155 0.2894 0.8703 0.065 Uiso 1 1 calc R . .
C37 C 0.4558(6) 0.2463(5) 0.9545(4) 0.034(2) Uani 1 1 d . . .
C38 C 0.4221(6) 0.1879(5) 0.9991(4) 0.045(3) Uani 1 1 d . . .
H38 H 0.3656 0.1714 1.0113 0.053 Uiso 1 1 calc R . .
C39 C 0.4934(6) 0.1610(5) 1.0202(4) 0.040(2) Uani 1 1 d . . .
C40 C 0.4964(6) 0.0952(6) 1.0664(4) 0.064(3) Uani 1 1 d . . .
H40A H 0.5394 0.0689 1.0561 0.096 Uiso 1 1 calc R . .
H40B H 0.4384 0.0514 1.0614 0.096 Uiso 1 1 calc R . .
H40C H 0.5134 0.1237 1.1110 0.096 Uiso 1 1 calc R . .
C41 C 0.6421(7) 0.3109(7) 1.1451(5) 0.088(4) Uani 1 1 d . . .
H41A H 0.6367 0.3307 1.1031 0.132 Uiso 1 1 calc R . .
H41B H 0.6606 0.3595 1.1793 0.132 Uiso 1 1 calc R . .
H41C H 0.5853 0.2710 1.1505 0.132 Uiso 1 1 calc R . .
C42 C 0.7106(6) 0.2663(6) 1.1490(5) 0.047(3) Uani 1 1 d . . .
C43 C 0.7659(6) 0.2618(6) 1.2039(5) 0.052(3) Uani 1 1 d . . .
H43 H 0.7675 0.2844 1.2470 0.063 Uiso 1 1 calc R . .
C44 C 0.8190(5) 0.2164(5) 1.1819(5) 0.041(3) Uani 1 1 d . . .
C45 C 0.8890(5) 0.1919(5) 1.2198(4) 0.043(2) Uani 1 1 d . . .
H45A H 0.8724 0.1300 1.2142 0.064 Uiso 1 1 calc R . .
H45B H 0.8956 0.2132 1.2655 0.064 Uiso 1 1 calc R . .
H45C H 0.9447 0.2167 1.2043 0.064 Uiso 1 1 calc R . .
C46 C 1.0273(6) 0.3002(6) 0.8648(5) 0.089(4) Uani 1 1 d . . .
H46A H 1.0075 0.2798 0.9042 0.133 Uiso 1 1 calc R . .
H46B H 1.0915 0.3209 0.8710 0.133 Uiso 1 1 calc R . .
H46C H 1.0042 0.2537 0.8289 0.133 Uiso 1 1 calc R . .
C47 C 0.9940(7) 0.3722(7) 0.8496(5) 0.064(3) Uani 1 1 d . . .
C48 C 1.0401(6) 0.4437(7) 0.8227(5) 0.058(3) Uani 1 1 d . . .
H48 H 1.0974 0.4576 0.8122 0.069 Uiso 1 1 calc R . .
C49 C 0.9836(6) 0.4894(6) 0.8148(4) 0.048(3) Uani 1 1 d . . .
C50 C 1.0014(6) 0.5733(6) 0.7834(5) 0.091(4) Uani 1 1 d . . .
H50A H 0.9500 0.5688 0.7521 0.136 Uiso 1 1 calc R . .
H50B H 1.0524 0.5822 0.7616 0.136 Uiso 1 1 calc R . .
H50C H 1.0128 0.6215 0.8171 0.136 Uiso 1 1 calc R . .
C51 C 0.5746(6) 0.5638(5) 0.8760(4) 0.039(2) Uani 1 1 d . . .
C52 C 0.6562(6) 0.6168(5) 0.9245(4) 0.068(3) Uani 1 1 d . . .
H52A H 0.6489 0.6697 0.9417 0.102 Uiso 1 1 calc R . .
H52B H 0.7077 0.6301 0.9029 0.102 Uiso 1 1 calc R . .
H52C H 0.6641 0.5847 0.9598 0.102 Uiso 1 1 calc R . .
C53 C 0.5639(6) 0.6201(6) 0.8194(4) 0.074(3) Uani 1 1 d . . .
H53A H 0.5507 0.6696 0.8370 0.112 Uiso 1 1 calc R . .
H53B H 0.5160 0.5857 0.7852 0.112 Uiso 1 1 calc R . .
H53C H 0.6186 0.6391 0.8017 0.112 Uiso 1 1 calc R . .
C54 C 0.4909(6) 0.5425(5) 0.9076(4) 0.052(3) Uani 1 1 d . . .
H54A H 0.4964 0.5090 0.9425 0.078 Uiso 1 1 calc R . .
H54B H 0.4398 0.5098 0.8752 0.078 Uiso 1 1 calc R . .
H54C H 0.4835 0.5952 0.9251 0.078 Uiso 1 1 calc R . .
C55 C 0.7368(6) 0.3724(6) 0.6073(5) 0.061(3) Uani 1 1 d . . .
C56 C 0.8282(6) 0.4309(6) 0.6455(5) 0.079(3) Uani 1 1 d . . .
H56A H 0.8719 0.4406 0.6166 0.118 Uiso 1 1 calc R . .
H56B H 0.8457 0.4034 0.6812 0.118 Uiso 1 1 calc R . .
H56C H 0.8242 0.4854 0.6625 0.118 Uiso 1 1 calc R . .
C57 C 0.7134(7) 0.4130(6) 0.5464(5) 0.086(4) Uani 1 1 d . . .
H57A H 0.7112 0.4693 0.5601 0.129 Uiso 1 1 calc R . .
H57B H 0.6562 0.3767 0.5223 0.129 Uiso 1 1 calc R . .
H57C H 0.7583 0.4182 0.5187 0.129 Uiso 1 1 calc R . .
C58 C 0.7459(5) 0.2843(5) 0.5825(4) 0.065(3) Uani 1 1 d . . .
H58A H 0.6923 0.2491 0.5535 0.097 Uiso 1 1 calc R . .
H58B H 0.7552 0.2551 0.6194 0.097 Uiso 1 1 calc R . .
H58C H 0.7960 0.2944 0.5594 0.097 Uiso 1 1 calc R . .
C59 C 0.0272(5) 0.2456(6) 0.6133(4) 0.044(3) Uani 1 1 d . . .
C60 C -0.0014(5) 0.2749(6) 0.5483(4) 0.068(3) Uani 1 1 d . . .
H60A H 0.0028 0.2364 0.5121 0.102 Uiso 1 1 calc R . .
H60B H 0.0373 0.3327 0.5464 0.102 Uiso 1 1 calc R . .
H60C H -0.0620 0.2738 0.5457 0.102 Uiso 1 1 calc R . .
C61 C -0.0364(5) 0.1570(6) 0.6184(4) 0.062(3) Uani 1 1 d . . .
H61A H -0.0959 0.1589 0.6167 0.094 Uiso 1 1 calc R . .
H61B H -0.0185 0.1391 0.6592 0.094 Uiso 1 1 calc R . .
H61C H -0.0353 0.1164 0.5825 0.094 Uiso 1 1 calc R . .
C62 C 0.0244(5) 0.3114(6) 0.6712(4) 0.064(3) Uani 1 1 d . . .
H62A H -0.0358 0.3111 0.6702 0.096 Uiso 1 1 calc R . .
H62B H 0.0628 0.3684 0.6670 0.096 Uiso 1 1 calc R . .
H62C H 0.0443 0.2952 0.7122 0.096 Uiso 1 1 calc R . .
C63 C 0.8634(6) 0.0498(6) 0.9337(4) 0.042(2) Uani 1 1 d . . .
C64 C 0.8059(5) -0.0355(6) 0.9536(4) 0.061(3) Uani 1 1 d . . .
H64A H 0.8405 -0.0731 0.9585 0.091 Uiso 1 1 calc R . .
H64B H 0.7544 -0.0630 0.9202 0.091 Uiso 1 1 calc R . .
H64C H 0.7868 -0.0240 0.9946 0.091 Uiso 1 1 calc R . .
C65 C 0.9460(5) 0.0962(5) 0.9845(5) 0.074(3) Uani 1 1 d . . .
H65A H 0.9821 0.0599 0.9892 0.112 Uiso 1 1 calc R . .
H65B H 0.9286 0.1087 1.0259 0.112 Uiso 1 1 calc R . .
H65C H 0.9799 0.1493 0.9704 0.112 Uiso 1 1 calc R . .
C66 C 0.8898(5) 0.0306(5) 0.8669(4) 0.055(3) Uani 1 1 d . . .
H66A H 0.9198 0.0841 0.8516 0.083 Uiso 1 1 calc R . .
H66B H 0.8370 -0.0018 0.8358 0.083 Uiso 1 1 calc R . .
H66C H 0.9290 -0.0025 0.8713 0.083 Uiso 1 1 calc R . .
C67 C 0.2658(6) 0.4028(8) 0.7866(5) 0.112(5) Uani 1 1 d . . .
H67A H 0.2681 0.3931 0.8317 0.168 Uiso 1 1 calc R . .
H67B H 0.2060 0.3743 0.7634 0.168 Uiso 1 1 calc R . .
H67C H 0.2831 0.4638 0.7843 0.168 Uiso 1 1 calc R . .
C68 C 0.7939(8) 0.1563(8) 0.7338(6) 0.135(5) Uani 1 1 d . . .
H68A H 0.8527 0.1954 0.7322 0.202 Uiso 1 1 calc R . .
H68B H 0.7634 0.1318 0.6899 0.202 Uiso 1 1 calc R . .
H68C H 0.7985 0.1107 0.7583 0.202 Uiso 1 1 calc R . .
C69 C 0.8120(12) 0.4563(13) 1.0145(9) 0.252(10) Uiso 1 1 d . . .
H69A H 0.8755 0.4861 1.0294 0.303 Uiso 1 1 calc R . .
H69B H 0.8028 0.3960 0.9998 0.303 Uiso 1 1 calc R . .

loop_
_atom_site_aniso_label
_atom_site_aniso_U_11
_atom_site_aniso_U_22
_atom_site_aniso_U_33
_atom_site_aniso_U_23
_atom_site_aniso_U_13
_atom_site_aniso_U_12
Cu1 0.0555(8) 0.0286(7) 0.0737(9) 0.0143(7) 0.0051(7) 0.0151(6)
Cu2 0.0560(8) 0.0270(7) 0.0528(8) 0.0072(6) 0.0051(6) 0.0137(6)
Cu3 0.0495(8) 0.0215(6) 0.0509(8) 0.0090(6) 0.0050(6) 0.0114(6)
Cu4 0.0445(7) 0.0241(7) 0.0502(8) 0.0044(6) 0.0105(6) 0.0111(6)
Cu5 0.0471(7) 0.0252(7) 0.0491(8) 0.0109(6) 0.0068(6) 0.0161(6)
Cu6 0.0522(8) 0.0307(7) 0.0475(8) 0.0039(6) 0.0035(6) 0.0144(6)
Cu7 0.0435(7) 0.0281(7) 0.0466(8) 0.0115(6) 0.0074(6) 0.0143(6)
Cu8 0.0448(7) 0.0255(7) 0.0536(8) 0.0134(6) 0.0102(6) 0.0167(6)
Cu9 0.0458(7) 0.0260(7) 0.0476(8) 0.0091(6) 0.0056(6) 0.0164(6)
Cu10 0.0553(8) 0.0348(7) 0.0449(8) 0.0103(6) 0.0058(6) 0.0254(6)
Cu11 0.0472(7) 0.0260(7) 0.0573(8) 0.0088(6) 0.0074(6) 0.0156(6)
Cu12 0.0502(7) 0.0275(7) 0.0461(7) 0.0112(6) 0.0089(6) 0.0206(6)
N1 0.065(6) 0.029(5) 0.060(6) 0.006(5) -0.010(5) 0.009(4)
N2 0.060(5) 0.040(5) 0.039(5) 0.015(4) -0.010(4) 0.021(5)
N3 0.070(6) 0.026(5) 0.043(5) 0.012(4) 0.022(5) 0.019(4)
N4 0.033(5) 0.046(5) 0.029(5) 0.006(4) -0.001(4) 0.015(4)
N5 0.048(5) 0.039(5) 0.047(5) 0.012(4) 0.004(4) 0.023(5)
N6 0.040(5) 0.020(4) 0.058(5) 0.014(4) 0.008(4) 0.004(4)
N7 0.097(8) 0.017(5) 0.044(6) -0.002(4) 0.011(6) 0.014(5)
N8 0.088(7) 0.034(5) 0.060(7) -0.003(5) -0.038(6) 0.031(5)
N9 0.034(5) 0.027(5) 0.059(5) 0.010(4) 0.008(4) 0.005(4)
N10 0.036(5) 0.029(5) 0.056(5) -0.001(4) 0.014(4) 0.010(4)
N11 0.048(5) 0.017(4) 0.039(5) 0.007(4) 0.005(4) 0.010(4)
N12 0.053(5) 0.032(5) 0.030(5) 0.011(4) 0.009(4) 0.023(4)
N13 0.042(5) 0.014(4) 0.039(5) 0.002(4) 0.012(4) 0.003(4)
N14 0.017(4) 0.036(5) 0.060(5) 0.021(4) 0.006(4) 0.016(4)
N15 0.042(5) 0.041(5) 0.049(5) 0.008(4) 0.009(4) 0.026(4)
N16 0.055(6) 0.031(5) 0.034(5) 0.006(4) -0.005(4) 0.016(4)
N17 0.051(5) 0.037(5) 0.061(6) 0.012(4) 0.012(5) 0.025(4)
N18 0.042(5) 0.021(4) 0.036(5) 0.012(4) -0.023(4) 0.003(4)
N19 0.056(6) 0.033(5) 0.056(5) -0.002(4) 0.013(4) 0.029(4)
N20 0.061(6) 0.032(5) 0.086(7) 0.016(5) 0.015(5) 0.018(5)
O1 0.044(4) 0.017(3) 0.041(4) 0.005(3) 0.015(3) 0.012(3)
O2 0.049(4) 0.040(4) 0.061(4) 0.004(3) 0.009(3) 0.023(3)
O3 0.055(4) 0.045(4) 0.052(4) 0.012(3) 0.017(3) 0.037(3)
O4 0.045(4) 0.029(4) 0.052(4) 0.007(3) 0.013(3) 0.012(3)
O5 0.049(4) 0.033(4) 0.066(4) -0.005(3) 0.003(3) 0.013(3)
O6 0.096(5) 0.037(4) 0.048(4) 0.001(3) 0.009(4) 0.037(4)
O7 0.048(4) 0.011(3) 0.047(4) 0.009(3) 0.009(3) 0.009(3)
O8 0.055(4) 0.012(3) 0.052(4) 0.009(3) 0.008(3) 0.017(3)
O9 0.036(4) 0.033(4) 0.050(4) 0.012(3) 0.010(3) 0.007(3)
O10 0.054(4) 0.036(4) 0.056(4) 0.020(3) 0.008(3) 0.014(3)
O11 0.039(4) 0.043(4) 0.053(4) -0.004(3) -0.007(3) 0.014(3)
O12 0.053(4) 0.031(4) 0.044(4) 0.019(3) 0.007(3) 0.024(3)
O13 0.048(4) 0.029(4) 0.043(4) 0.011(3) 0.002(3) 0.026(3)
O14 0.048(4) 0.025(4) 0.064(4) 0.003(3) -0.004(3) 0.013(3)
O15 0.038(4) 0.031(4) 0.043(4) 0.012(3) -0.001(3) 0.019(3)
O16 0.069(4) 0.041(4) 0.048(4) 0.018(3) 0.009(3) 0.039(3)
O17 0.046(4) 0.034(4) 0.040(4) 0.009(3) 0.005(3) 0.030(3)
O18 0.045(4) 0.023(3) 0.057(4) 0.016(3) 0.001(3) 0.018(3)
O19 0.060(4) 0.047(5) 0.077(5) 0.011(4) 0.011(4) 0.019(4)
O20 0.065(5) 0.051(5) 0.099(6) 0.031(4) 0.034(4) 0.031(4)
P1 0.0499(18) 0.0211(14) 0.0418(17) 0.0057(13) 0.0047(14) 0.0177(13)
P2 0.0491(18) 0.0250(15) 0.0502(18) 0.0035(14) 0.0099(14) 0.0153(14)
P3 0.0417(17) 0.0335(16) 0.0505(19) 0.0082(14) 0.0001(14) 0.0133(14)
P4 0.0460(17) 0.0296(16) 0.0520(19) 0.0100(14) 0.0050(15) 0.0202(14)
C1 0.127(10) 0.043(8) 0.106(10) 0.010(7) -0.058(8) 0.007(7)
C2 0.067(8) 0.027(6) 0.067(8) -0.003(6) -0.020(6) 0.006(6)
C3 0.059(7) 0.025(6) 0.079(8) 0.006(6) -0.013(6) -0.007(6)
C4 0.062(8) 0.025(7) 0.080(9) 0.009(6) -0.004(6) 0.005(6)
C5 0.106(9) 0.028(6) 0.093(9) 0.020(6) -0.015(7) 0.019(6)
C6 0.084(9) 0.055(7) 0.086(8) 0.034(6) 0.023(7) 0.021(6)
C7 0.055(8) 0.024(6) 0.066(8) 0.013(6) 0.004(7) 0.004(6)
C8 0.060(8) 0.041(7) 0.074(9) 0.027(6) 0.015(7) 0.021(6)
C9 0.091(10) 0.027(6) 0.039(7) -0.006(5) 0.021(7) 0.019(6)
C10 0.101(9) 0.057(7) 0.046(7) 0.021(6) 0.018(7) 0.027(6)
C11 0.067(7) 0.017(6) 0.152(11) -0.003(6) 0.006(7) 0.022(6)
C12 0.050(7) 0.023(6) 0.066(7) 0.004(5) -0.002(6) 0.004(6)
C13 0.054(7) 0.030(7) 0.093(9) 0.000(6) 0.002(6) 0.018(6)
C14 0.034(7) 0.028(6) 0.103(9) 0.003(6) -0.002(6) 0.015(6)
C15 0.060(8) 0.031(6) 0.215(14) 0.026(7) 0.029(8) 0.029(6)
C16 0.129(11) 0.047(8) 0.085(9) -0.004(6) 0.045(8) -0.009(8)
C17 0.111(11) 0.018(6) 0.036(8) 0.006(6) -0.002(8) -0.005(7)
C18 0.175(14) 0.029(7) 0.030(8) -0.001(6) 0.011(10) 0.030(8)
C19 0.114(12) 0.028(7) 0.066(10) -0.005(7) -0.020(9) 0.029(7)
C20 0.179(13) 0.068(9) 0.084(10) -0.035(7) -0.058(9) 0.067(9)
C21 0.079(8) 0.028(6) 0.085(8) -0.001(6) -0.011(6) 0.017(6)
C22 0.045(7) 0.038(7) 0.063(7) 0.001(6) -0.012(6) 0.014(6)
C23 0.075(8) 0.023(6) 0.054(7) -0.015(5) 0.005(6) 0.016(6)
C24 0.030(6) 0.034(6) 0.047(6) -0.003(5) 0.020(5) 0.014(5)
C25 0.064(7) 0.016(5) 0.069(7) 0.010(5) 0.013(6) 0.020(5)
C26 0.065(7) 0.065(7) 0.077(8) 0.043(6) 0.034(6) 0.040(6)
C27 0.041(6) 0.033(6) 0.048(7) 0.017(5) 0.010(5) 0.017(5)
C28 0.044(7) 0.049(7) 0.052(7) 0.032(5) 0.018(5) 0.013(5)
C29 0.053(7) 0.028(6) 0.046(7) -0.003(5) 0.018(6) 0.007(5)
C30 0.049(6) 0.027(6) 0.052(7) 0.011(5) 0.000(5) -0.004(5)
C31 0.054(7) 0.031(6) 0.062(7) 0.004(5) -0.004(5) 0.008(5)
C32 0.058(7) 0.041(7) 0.056(7) 0.012(6) 0.010(6) 0.030(6)
C33 0.046(7) 0.024(6) 0.062(7) -0.015(5) -0.011(5) -0.001(5)
C34 0.044(7) 0.028(6) 0.052(7) 0.013(5) 0.003(5) 0.013(6)
C35 0.073(7) 0.045(7) 0.077(8) -0.007(6) -0.016(6) 0.031(6)
C36 0.049(6) 0.045(6) 0.045(6) 0.011(5) 0.010(5) 0.026(5)
C37 0.055(7) 0.021(5) 0.027(6) 0.002(4) 0.002(5) 0.017(5)
C38 0.070(7) 0.038(6) 0.030(6) 0.008(5) 0.024(5) 0.019(6)
C39 0.043(7) 0.025(6) 0.054(7) 0.009(5) 0.016(6) 0.011(5)
C40 0.075(7) 0.042(7) 0.068(7) 0.035(6) 0.015(6) 0.003(6)
C41 0.112(9) 0.086(9) 0.092(9) 0.004(7) 0.014(7) 0.073(8)
C42 0.057(7) 0.034(6) 0.057(8) 0.016(6) 0.018(6) 0.021(5)
C43 0.046(7) 0.050(7) 0.056(8) 0.018(6) 0.001(6) 0.010(6)
C44 0.025(6) 0.025(6) 0.070(8) 0.014(5) -0.008(6) 0.008(5)
C45 0.046(6) 0.034(6) 0.046(6) 0.013(5) -0.003(5) 0.013(5)
C46 0.093(9) 0.067(8) 0.130(11) 0.035(7) 0.039(8) 0.044(7)
C47 0.068(8) 0.038(7) 0.101(9) 0.030(6) 0.044(7) 0.022(6)
C48 0.041(7) 0.057(8) 0.086(8) 0.008(6) 0.021(6) 0.027(6)
C49 0.023(6) 0.045(7) 0.061(7) 0.010(6) 0.005(5) -0.008(6)
C50 0.079(8) 0.052(8) 0.147(11) 0.055(8) 0.036(7) 0.013(6)
C51 0.054(6) 0.018(5) 0.051(7) 0.000(5) 0.005(5) 0.022(5)
C52 0.097(8) 0.028(6) 0.088(8) -0.011(6) 0.023(7) 0.035(6)
C53 0.107(9) 0.059(8) 0.084(8) 0.031(6) 0.036(7) 0.052(7)
C54 0.085(8) 0.028(6) 0.061(7) 0.007(5) 0.027(6) 0.038(5)
C55 0.043(7) 0.049(7) 0.092(9) 0.015(7) 0.012(6) 0.016(6)
C56 0.055(7) 0.063(8) 0.125(10) 0.016(7) 0.018(7) 0.028(6)
C57 0.134(10) 0.064(8) 0.075(9) 0.034(7) 0.037(7) 0.042(8)
C58 0.065(7) 0.039(7) 0.104(9) 0.018(6) 0.042(6) 0.025(6)
C59 0.038(6) 0.054(7) 0.040(6) 0.011(6) 0.002(5) 0.015(5)
C60 0.051(7) 0.071(8) 0.089(9) 0.020(7) 0.010(6) 0.029(6)
C61 0.044(6) 0.052(7) 0.082(8) 0.001(6) 0.005(6) 0.008(6)
C62 0.045(6) 0.066(8) 0.094(8) 0.011(7) 0.022(6) 0.033(6)
C63 0.052(7) 0.037(6) 0.052(7) 0.012(5) 0.010(5) 0.033(5)
C64 0.064(7) 0.051(7) 0.079(8) 0.024(6) 0.013(6) 0.032(6)
C65 0.054(7) 0.038(7) 0.129(10) 0.001(7) -0.027(7) 0.031(6)
C66 0.041(6) 0.033(6) 0.105(9) 0.012(6) 0.025(6) 0.024(5)
C67 0.072(9) 0.125(12) 0.139(12) -0.022(9) 0.010(8) 0.048(8)
C68 0.137(12) 0.150(14) 0.166(14) 0.048(11) 0.064(11) 0.094(11)

loop_
_atom_type_symbol
_atom_type_description
_atom_type_scat_dispersion_real
_atom_type_scat_dispersion_imag
_atom_type_scat_source
C C 0.0033 0.0016 'International Tables Vol C Tables 4.2.6.8 and 6.1.1.4'
H H 0.0000 0.0000 'International Tables Vol C Tables 4.2.6.8 and 6.1.1.4'
N N 0.0061 0.0033 'International Tables Vol C Tables 4.2.6.8 and 6.1.1.4'
O O 0.0106 0.0060 'International Tables Vol C Tables 4.2.6.8 and 6.1.1.4'
P P 0.1023 0.0942 'International Tables Vol C Tables 4.2.6.8 and 6.1.1.4'
Cu Cu 0.3201 1.2651 'International Tables Vol C Tables 4.2.6.8 and 6.1.1.4'

loop_
_geom_angle_atom_site_label_1
_geom_angle_atom_site_label_2
_geom_angle_atom_site_label_3
_geom_angle
_geom_angle_site_symmetry_1
_geom_angle_site_symmetry_3
_geom_angle_publ_flag
O18 Cu1 N20 91.7(3) . . ?
O18 Cu1 N1 169.6(3) . . ?
N20 Cu1 N1 98.7(3) . . ?
O18 Cu1 O1 85.64(19) . . ?
N20 Cu1 O1 153.5(3) . . ?
N1 Cu1 O1 85.2(3) . . ?
O18 Cu1 O21 82.9(3) . . ?
N20 Cu1 O21 111.0(4) . . ?
N1 Cu1 O21 92.9(4) . . ?
O1 Cu1 O21 94.9(3) . . ?
O18 Cu1 Cu2 111.11(15) . . ?
N20 Cu1 Cu2 118.7(2) . . ?
N1 Cu1 Cu2 64.1(2) . . ?
O1 Cu1 Cu2 40.29(13) . . ?
O21 Cu1 Cu2 127.3(3) . . ?
N2 Cu2 O4 168.1(3) . . ?
N2 Cu2 O1 86.2(3) . . ?
O4 Cu2 O1 89.6(2) . . ?
N2 Cu2 N3 101.4(3) . . ?
O4 Cu2 N3 85.0(3) . . ?
O1 Cu2 N3 166.3(3) . . ?
N2 Cu2 Cu3 150.1(2) . . ?
O4 Cu2 Cu3 41.77(15) . . ?
O1 Cu2 Cu3 101.62(15) . . ?
N3 Cu2 Cu3 66.2(3) . . ?
N2 Cu2 Cu1 65.9(2) . . ?
O4 Cu2 Cu1 103.79(16) . . ?
O1 Cu2 Cu1 42.60(15) . . ?
N3 Cu2 Cu1 151.1(3) . . ?
Cu3 Cu2 Cu1 136.91(4) . . ?
O7 Cu3 N4 168.8(2) . . ?
O7 Cu3 N5 89.5(3) . . ?
N4 Cu3 N5 100.7(3) . . ?
O7 Cu3 O4 87.1(2) . . ?
N4 Cu3 O4 84.9(3) . . ?
N5 Cu3 O4 159.3(2) . . ?
O7 Cu3 Cu2 113.71(15) . . ?
N4 Cu3 Cu2 64.1(2) . . ?
N5 Cu3 Cu2 124.8(2) . . ?
O4 Cu3 Cu2 40.40(14) . . ?
O5 Cu4 O8 162.0(2) . . ?
O5 Cu4 N10 96.3(3) . . ?
O8 Cu4 N10 91.6(3) . . ?
O5 Cu4 O7 90.0(2) . . ?
O8 Cu4 O7 80.74(19) . . ?
N10 Cu4 O7 171.3(3) . . ?
O5 Cu4 O12 116.8(2) . . ?
O8 Cu4 O12 78.23(19) . . ?
N10 Cu4 O12 96.2(2) . . ?
O7 Cu4 O12 86.36(18) . . ?
O5 Cu4 Cu5 126.46(17) . . ?
O8 Cu4 Cu5 40.57(14) . . ?
N10 Cu4 Cu5 130.8(2) . . ?
O7 Cu4 Cu5 40.93(14) . . ?
O12 Cu4 Cu5 85.91(12) . . ?
O10 Cu5 O7 172.5(2) . . ?
O10 Cu5 O8 91.1(2) . . ?
O7 Cu5 O8 82.5(2) . . ?
O10 Cu5 N6 96.7(3) . . ?
O7 Cu5 N6 90.2(3) . . ?
O8 Cu5 N6 168.2(3) . . ?
O10 Cu5 Cu4 130.71(17) . . ?
O7 Cu5 Cu4 43.46(14) . . ?
O8 Cu5 Cu4 39.83(14) . . ?
N6 Cu5 Cu4 130.9(2) . . ?
O10 Cu5 Cu7 84.44(16) . . ?
O7 Cu5 Cu7 88.16(14) . . ?
O8 Cu5 Cu7 39.69(14) . . ?
N6 Cu5 Cu7 149.85(19) . . ?
Cu4 Cu5 Cu7 61.43(3) . . ?
O8 Cu6 O11 93.7(2) . . ?
O8 Cu6 N9 91.7(3) . . ?
O11 Cu6 N9 155.9(3) . . ?
O8 Cu6 N7 155.4(3) . . ?
O11 Cu6 N7 85.7(3) . . ?
N9 Cu6 N7 98.9(3) . . ?
O9 Cu7 O12 170.4(2) . . ?
O9 Cu7 O8 90.1(2) . . ?
O12 Cu7 O8 87.2(2) . . ?
O9 Cu7 N11 95.2(3) . . ?
O12 Cu7 N11 90.5(3) . . ?
O8 Cu7 N11 159.2(2) . . ?
O9 Cu7 Cu5 80.80(15) . . ?
O12 Cu7 Cu5 91.35(14) . . ?
O8 Cu7 Cu5 39.41(14) . . ?
N11 Cu7 Cu5 161.35(19) . . ?
N12 Cu8 O13 147.4(2) . . ?
N12 Cu8 O12 91.1(3) . . ?
O13 Cu8 O12 93.8(2) . . ?
N12 Cu8 N13 100.3(3) . . ?
O13 Cu8 N13 91.3(2) . . ?
O12 Cu8 N13 150.0(2) . . ?
O15 Cu9 O17 88.6(2) . . ?
O15 Cu9 N14 94.9(3) . . ?
O17 Cu9 N14 162.5(2) . . ?
O15 Cu9 O13 171.7(2) . . ?
O17 Cu9 O13 87.9(2) . . ?
N14 Cu9 O13 90.7(2) . . ?
N16 Cu10 O17 91.2(3) . . ?
N16 Cu10 O16 153.0(3) . . ?
O17 Cu10 O16 93.8(2) . . ?
N16 Cu10 N17 101.6(3) . . ?
O17 Cu10 N17 149.6(2) . . ?
O16 Cu10 N17 87.2(3) . . ?
O14 Cu11 O17 91.3(2) . . ?
O14 Cu11 N19 98.3(3) . . ?
O17 Cu11 N19 166.9(3) . . ?
O14 Cu11 O18 170.1(2) . . ?
O17 Cu11 O18 80.5(2) . . ?
N19 Cu11 O18 90.7(3) . . ?
O14 Cu11 Cu12 131.02(17) . . ?
O17 Cu11 Cu12 39.86(14) . . ?
N19 Cu11 Cu12 129.3(2) . . ?
O18 Cu11 Cu12 41.48(15) . . ?
O3 Cu12 O17 161.9(2) . . ?
O3 Cu12 N15 95.4(3) . . ?
O17 Cu12 N15 91.5(3) . . ?
O3 Cu12 O18 91.0(2) . . ?
O17 Cu12 O18 80.4(2) . . ?
N15 Cu12 O18 170.7(3) . . ?
O3 Cu12 O13 117.6(2) . . ?
O17 Cu12 O13 78.02(18) . . ?
N15 Cu12 O13 96.0(2) . . ?
O18 Cu12 O13 86.89(18) . . ?
O3 Cu12 Cu11 127.29(16) . . ?
O17 Cu12 Cu11 40.16(14) . . ?
N15 Cu12 Cu11 130.2(2) . . ?
O18 Cu12 Cu11 41.02(14) . . ?
O13 Cu12 Cu11 86.29(12) . . ?
C2 N1 N2 111.9(8) . . ?
C2 N1 Cu1 131.4(7) . . ?
N2 N1 Cu1 115.5(6) . . ?
N1 N2 C4 106.6(7) . . ?
N1 N2 Cu2 114.2(6) . . ?
C4 N2 Cu2 138.9(7) . . ?
C7 N3 N4 110.2(8) . . ?
C7 N3 Cu2 139.1(8) . . ?
N4 N3 Cu2 110.4(6) . . ?
N3 N4 C9 105.7(8) . . ?
N3 N4 Cu3 118.6(6) . . ?
C9 N4 Cu3 134.2(7) . . ?
N6 N5 C12 103.7(7) . . ?
N6 N5 Cu3 122.5(6) . . ?
C12 N5 Cu3 133.8(7) . . ?
C14 N6 N5 111.2(7) . . ?
C14 N6 Cu5 133.0(6) . . ?
N5 N6 Cu5 115.6(6) . . ?
C17 N7 N8 105.9(9) . . ?
C17 N7 Cu6 139.8(9) . . ?
N8 N7 Cu6 114.2(7) . . ?
C19 N8 N7 107.3(9) . . ?
C22 N9 N10 108.3(7) . . ?
C22 N9 Cu6 133.2(6) . . ?
N10 N9 Cu6 118.4(6) . . ?
C24 N10 N9 107.7(7) . . ?
C24 N10 Cu4 136.0(6) . . ?
N9 N10 Cu4 116.3(6) . . ?
C27 N11 N12 110.4(7) . . ?
C27 N11 Cu7 136.8(6) . . ?
N12 N11 Cu7 112.8(5) . . ?
C29 N12 N11 104.9(7) . . ?
C29 N12 Cu8 130.9(7) . . ?
N11 N12 Cu8 123.0(5) . . ?
C32 N13 N14 109.8(7) . . ?
C32 N13 Cu8 129.2(6) . . ?
N14 N13 Cu8 120.6(5) . . ?
C34 N14 N13 106.3(7) . . ?
C34 N14 Cu9 137.5(6) . . ?
N13 N14 Cu9 115.9(5) . . ?
C37 N15 N16 107.8(7) . . ?
C37 N15 Cu12 136.2(6) . . ?
N16 N15 Cu12 115.8(6) . . ?
C39 N16 N15 106.8(7) . . ?
C39 N16 Cu10 135.0(7) . . ?
N15 N16 Cu10 118.1(6) . . ?
C42 N17 N18 104.5(7) . . ?
C42 N17 Cu10 140.6(7) . . ?
N18 N17 Cu10 114.9(6) . . ?
C44 N18 N17 111.3(7) . . ?
C47 N19 N20 105.7(7) . . ?
C47 N19 Cu11 133.9(7) . . ?
N20 N19 Cu11 119.6(6) . . ?
C49 N20 N19 106.2(7) . . ?
C49 N20 Cu1 137.3(7) . . ?
N19 N20 Cu1 116.5(6) . . ?
P1 O1 Cu2 132.5(3) . . ?
P1 O1 Cu1 130.3(3) . . ?
Cu2 O1 Cu1 97.1(2) . . ?
P1 O3 Cu12 127.8(3) . . ?
P2 O4 Cu2 131.7(3) . . ?
P2 O4 Cu3 130.4(3) . . ?
Cu2 O4 Cu3 97.8(2) . . ?
P2 O5 Cu4 132.3(3) . . ?
Cu3 O7 Cu5 117.6(2) . . ?
Cu3 O7 Cu4 130.6(3) . . ?
Cu5 O7 Cu4 95.62(19) . . ?
Cu6 O8 Cu4 110.8(2) . . ?
Cu6 O8 Cu5 127.5(3) . . ?
Cu4 O8 Cu5 99.6(2) . . ?
Cu6 O8 Cu7 111.5(2) . . ?
Cu4 O8 Cu7 103.6(2) . . ?
Cu5 O8 Cu7 100.9(2) . . ?
P3 O9 Cu7 120.9(3) . . ?
P3 O10 Cu5 120.3(3) . . ?
P3 O11 Cu6 117.0(3) . . ?
Cu8 O12 Cu7 113.3(2) . . ?
Cu8 O12 Cu4 120.3(2) . . ?
Cu7 O12 Cu4 90.24(19) . . ?
Cu8 O13 Cu9 112.9(2) . . ?
Cu8 O13 Cu12 123.9(2) . . ?
Cu9 O13 Cu12 89.36(18) . . ?
P4 O14 Cu11 119.0(3) . . ?
P4 O15 Cu9 122.1(3) . . ?
P4 O16 Cu10 115.2(3) . . ?
Cu10 O17 Cu12 109.5(2) . . ?
Cu10 O17 Cu11 124.6(2) . . ?
Cu12 O17 Cu11 100.0(2) . . ?
Cu10 O17 Cu9 113.8(2) . . ?
Cu12 O17 Cu9 103.8(2) . . ?
Cu11 O17 Cu9 102.6(2) . . ?
Cu1 O18 Cu11 114.8(2) . . ?
Cu1 O18 Cu12 129.5(3) . . ?
Cu11 O18 Cu12 97.5(2) . . ?
C67 O19 H19 109.5 . . ?
C68 O20 H20 109.5 . . ?
C69 O21 Cu1 129.5(12) . . ?
O2 P1 O3 113.9(3) . . ?
O2 P1 O1 113.1(3) . . ?
O3 P1 O1 108.4(3) . . ?
O2 P1 C51 108.4(4) . . ?
O3 P1 C51 104.7(4) . . ?
O1 P1 C51 107.8(3) . . ?
O6 P2 O5 113.1(3) . . ?
O6 P2 O4 110.4(3) . . ?
O5 P2 O4 109.2(3) . . ?
O6 P2 C55 109.6(4) . . ?
O5 P2 C55 107.1(4) . . ?
O4 P2 C55 107.2(4) . . ?
O9 P3 O10 112.3(3) . . ?
O9 P3 O11 111.6(3) . . ?
O10 P3 O11 110.1(3) . . ?
O9 P3 C59 108.6(4) . . ?
O10 P3 C59 107.5(4) . . ?
O11 P3 C59 106.4(4) . . ?
O15 P4 O14 113.5(3) . . ?
O15 P4 O16 112.0(3) . . ?
O14 P4 O16 110.9(3) . . ?
O15 P4 C63 107.8(4) . . ?
O14 P4 C63 106.4(4) . . ?
O16 P4 C63 105.8(4) . . ?
C2 C1 H1A 109.5 . . ?
C2 C1 H1B 109.5 . . ?
H1A C1 H1B 109.5 . . ?
C2 C1 H1C 109.5 . . ?
H1A C1 H1C 109.5 . . ?
H1B C1 H1C 109.5 . . ?
N1 C2 C3 104.8(9) . . ?
N1 C2 C1 123.0(9) . . ?
C3 C2 C1 131.9(9) . . ?
C4 C3 C2 109.1(9) . . ?
C4 C3 H3 125.5 . . ?
C2 C3 H3 125.5 . . ?
C3 C4 N2 107.5(9) . . ?
C3 C4 C5 129.8(9) . . ?
N2 C4 C5 122.6(9) . . ?
C4 C5 H5A 109.5 . . ?
C4 C5 H5B 109.5 . . ?
H5A C5 H5B 109.5 . . ?
C4 C5 H5C 109.5 . . ?
H5A C5 H5C 109.5 . . ?
H5B C5 H5C 109.5 . . ?
C7 C6 H6A 109.5 . . ?
C7 C6 H6B 109.5 . . ?
H6A C6 H6B 109.5 . . ?
C7 C6 H6C 109.5 . . ?
H6A C6 H6C 109.5 . . ?
H6B C6 H6C 109.5 . . ?
N3 C7 C8 108.0(9) . . ?
N3 C7 C6 122.4(10) . . ?
C8 C7 C6 129.5(10) . . ?
C7 C8 C9 107.7(10) . . ?
C7 C8 H8 126.1 . . ?
C9 C8 H8 126.1 . . ?
N4 C9 C8 108.2(9) . . ?
N4 C9 C10 119.6(10) . . ?
C8 C9 C10 132.1(10) . . ?
C9 C10 H10A 109.5 . . ?
C9 C10 H10B 109.5 . . ?
H10A C10 H10B 109.5 . . ?
C9 C10 H10C 109.5 . . ?
H10A C10 H10C 109.5 . . ?
H10B C10 H10C 109.5 . . ?
C12 C11 H11A 109.5 . . ?
C12 C11 H11B 109.5 . . ?
H11A C11 H11B 109.5 . . ?
C12 C11 H11C 109.5 . . ?
H11A C11 H11C 109.5 . . ?
H11B C11 H11C 109.5 . . ?
C13 C12 N5 110.3(8) . . ?
C13 C12 C11 128.1(9) . . ?
N5 C12 C11 121.6(9) . . ?
C12 C13 C14 109.1(9) . . ?
C12 C13 H13 125.4 . . ?
C14 C13 H13 125.4 . . ?
N6 C14 C13 105.6(8) . . ?
N6 C14 C15 124.5(8) . . ?
C13 C14 C15 129.8(9) . . ?
C14 C15 H15A 109.5 . . ?
C14 C15 H15B 109.5 . . ?
H15A C15 H15B 109.5 . . ?
C14 C15 H15C 109.5 . . ?
H15A C15 H15C 109.5 . . ?
H15B C15 H15C 109.5 . . ?
C17 C16 H16A 109.5 . . ?
C17 C16 H16B 109.5 . . ?
H16A C16 H16B 109.5 . . ?
C17 C16 H16C 109.5 . . ?
H16A C16 H16C 109.5 . . ?
H16B C16 H16C 109.5 . . ?
N7 C17 C18 111.8(12) . . ?
N7 C17 C16 120.7(11) . . ?
C18 C17 C16 127.4(13) . . ?
C19 C18 C17 105.2(11) . . ?
C19 C18 H18 127.4 . . ?
C17 C18 H18 127.4 . . ?
N8 C19 C18 109.7(11) . . ?
N8 C19 C20 119.3(13) . . ?
C18 C19 C20 130.9(14) . . ?
C19 C20 H20A 109.5 . . ?
C19 C20 H20B 109.5 . . ?
H20A C20 H20B 109.5 . . ?
C19 C20 H20C 109.5 . . ?
H20A C20 H20C 109.5 . . ?
H20B C20 H20C 109.5 . . ?
C22 C21 H21A 109.5 . . ?
C22 C21 H21B 109.5 . . ?
H21A C21 H21B 109.5 . . ?
C22 C21 H21C 109.5 . . ?
H21A C21 H21C 109.5 . . ?
H21B C21 H21C 109.5 . . ?
C23 C22 N9 108.0(8) . . ?
C23 C22 C21 130.2(9) . . ?
N9 C22 C21 121.8(9) . . ?
C22 C23 C24 107.8(9) . . ?
C22 C23 H23 126.1 . . ?
C24 C23 H23 126.1 . . ?
N10 C24 C23 108.2(8) . . ?
N10 C24 C25 124.2(8) . . ?
C23 C24 C25 127.5(9) . . ?
C24 C25 H25A 109.5 . . ?
C24 C25 H25B 109.5 . . ?
H25A C25 H25B 109.5 . . ?
C24 C25 H25C 109.5 . . ?
H25A C25 H25C 109.5 . . ?
H25B C25 H25C 109.5 . . ?
C27 C26 H26A 109.5 . . ?
C27 C26 H26B 109.5 . . ?
H26A C26 H26B 109.5 . . ?
C27 C26 H26C 109.5 . . ?
H26A C26 H26C 109.5 . . ?
H26B C26 H26C 109.5 . . ?
N11 C27 C28 107.5(8) . . ?
N11 C27 C26 123.3(8) . . ?
C28 C27 C26 129.2(9) . . ?
C29 C28 C27 107.4(8) . . ?
C29 C28 H28 126.3 . . ?
C27 C28 H28 126.3 . . ?
N12 C29 C28 109.8(9) . . ?
N12 C29 C30 121.7(9) . . ?
C28 C29 C30 128.5(9) . . ?
C29 C30 H30A 109.5 . . ?
C29 C30 H30B 109.5 . . ?
H30A C30 H30B 109.5 . . ?
C29 C30 H30C 109.5 . . ?
H30A C30 H30C 109.5 . . ?
H30B C30 H30C 109.5 . . ?
C32 C31 H31A 109.5 . . ?
C32 C31 H31B 109.5 . . ?
H31A C31 H31B 109.5 . . ?
C32 C31 H31C 109.5 . . ?
H31A C31 H31C 109.5 . . ?
H31B C31 H31C 109.5 . . ?
C33 C32 N13 106.0(8) . . ?
C33 C32 C31 130.2(9) . . ?
N13 C32 C31 123.7(9) . . ?
C32 C33 C34 110.2(8) . . ?
C32 C33 H33 124.9 . . ?
C34 C33 H33 124.9 . . ?
N14 C34 C33 107.6(8) . . ?
N14 C34 C35 122.4(8) . . ?
C33 C34 C35 129.9(9) . . ?
C34 C35 H35A 109.5 . . ?
C34 C35 H35B 109.5 . . ?
H35A C35 H35B 109.5 . . ?
C34 C35 H35C 109.5 . . ?
H35A C35 H35C 109.5 . . ?
H35B C35 H35C 109.5 . . ?
C37 C36 H36A 109.5 . . ?
C37 C36 H36B 109.5 . . ?
H36A C36 H36B 109.5 . . ?
C37 C36 H36C 109.5 . . ?
H36A C36 H36C 109.5 . . ?
H36B C36 H36C 109.5 . . ?
N15 C37 C38 110.6(8) . . ?
N15 C37 C36 123.7(8) . . ?
C38 C37 C36 125.5(9) . . ?
C39 C38 C37 103.7(8) . . ?
C39 C38 H38 128.2 . . ?
C37 C38 H38 128.2 . . ?
N16 C39 C38 111.1(8) . . ?
N16 C39 C40 120.6(8) . . ?
C38 C39 C40 128.3(9) . . ?
C39 C40 H40A 109.5 . . ?
C39 C40 H40B 109.5 . . ?
H40A C40 H40B 109.5 . . ?
C39 C40 H40C 109.5 . . ?
H40A C40 H40C 109.5 . . ?
H40B C40 H40C 109.5 . . ?
C42 C41 H41A 109.5 . . ?
C42 C41 H41B 109.5 . . ?
H41A C41 H41B 109.5 . . ?
C42 C41 H41C 109.5 . . ?
H41A C41 H41C 109.5 . . ?
H41B C41 H41C 109.5 . . ?
C43 C42 N17 110.5(9) . . ?
C43 C42 C41 127.8(10) . . ?
N17 C42 C41 121.6(9) . . ?
C42 C43 C44 106.2(9) . . ?
C42 C43 H43 126.9 . . ?
C44 C43 H43 126.9 . . ?
N18 C44 C43 107.4(8) . . ?
N18 C44 C45 123.2(9) . . ?
C43 C44 C45 129.4(10) . . ?
C44 C45 H45A 109.5 . . ?
C44 C45 H45B 109.5 . . ?
H45A C45 H45B 109.5 . . ?
C44 C45 H45C 109.5 . . ?
H45A C45 H45C 109.5 . . ?
H45B C45 H45C 109.5 . . ?
C47 C46 H46A 109.5 . . ?
C47 C46 H46B 109.5 . . ?
H46A C46 H46B 109.5 . . ?
C47 C46 H46C 109.5 . . ?
H46A C46 H46C 109.5 . . ?
H46B C46 H46C 109.5 . . ?
N19 C47 C48 110.5(10) . . ?
N19 C47 C46 124.3(9) . . ?
C48 C47 C46 125.2(10) . . ?
C49 C48 C47 105.1(9) . . ?
C49 C48 H48 127.5 . . ?
C47 C48 H48 127.5 . . ?
N20 C49 C48 112.5(9) . . ?
N20 C49 C50 121.4(10) . . ?
C48 C49 C50 126.0(9) . . ?
C49 C50 H50A 109.5 . . ?
C49 C50 H50B 109.5 . . ?
H50A C50 H50B 109.5 . . ?
C49 C50 H50C 109.5 . . ?
H50A C50 H50C 109.5 . . ?
H50B C50 H50C 109.5 . . ?
C52 C51 C54 111.5(7) . . ?
C52 C51 C53 107.5(7) . . ?
C54 C51 C53 108.2(7) . . ?
C52 C51 P1 111.1(6) . . ?
C54 C51 P1 110.6(5) . . ?
C53 C51 P1 107.9(6) . . ?
C51 C52 H52A 109.5 . . ?
C51 C52 H52B 109.5 . . ?
H52A C52 H52B 109.5 . . ?
C51 C52 H52C 109.5 . . ?
H52A C52 H52C 109.5 . . ?
H52B C52 H52C 109.5 . . ?
C51 C53 H53A 109.5 . . ?
C51 C53 H53B 109.5 . . ?
H53A C53 H53B 109.5 . . ?
C51 C53 H53C 109.5 . . ?
H53A C53 H53C 109.5 . . ?
H53B C53 H53C 109.5 . . ?
C51 C54 H54A 109.5 . . ?
C51 C54 H54B 109.5 . . ?
H54A C54 H54B 109.5 . . ?
C51 C54 H54C 109.5 . . ?
H54A C54 H54C 109.5 . . ?
H54B C54 H54C 109.5 . . ?
C56 C55 C57 109.1(8) . . ?
C56 C55 C58 107.5(8) . . ?
C57 C55 C58 107.6(8) . . ?
C56 C55 P2 112.2(7) . . ?
C57 C55 P2 110.9(7) . . ?
C58 C55 P2 109.4(6) . . ?
C55 C56 H56A 109.5 . . ?
C55 C56 H56B 109.5 . . ?
H56A C56 H56B 109.5 . . ?
C55 C56 H56C 109.5 . . ?
H56A C56 H56C 109.5 . . ?
H56B C56 H56C 109.5 . . ?
C55 C57 H57A 109.5 . . ?
C55 C57 H57B 109.5 . . ?
H57A C57 H57B 109.5 . . ?
C55 C57 H57C 109.5 . . ?
H57A C57 H57C 109.5 . . ?
H57B C57 H57C 109.5 . . ?
C55 C58 H58A 109.5 . . ?
C55 C58 H58B 109.5 . . ?
H58A C58 H58B 109.5 . . ?
C55 C58 H58C 109.5 . . ?
H58A C58 H58C 109.5 . . ?
H58B C58 H58C 109.5 . . ?
C61 C59 C60 109.8(7) . . ?
C61 C59 C62 109.3(7) . . ?
C60 C59 C62 108.5(8) . . ?
C61 C59 P3 110.5(7) . . ?
C60 C59 P3 109.5(6) . . ?
C62 C59 P3 109.3(6) . . ?
C59 C60 H60A 109.5 . . ?
C59 C60 H60B 109.5 . . ?
H60A C60 H60B 109.5 . . ?
C59 C60 H60C 109.5 . . ?
H60A C60 H60C 109.5 . . ?
H60B C60 H60C 109.5 . . ?
C59 C61 H61A 109.5 . . ?
C59 C61 H61B 109.5 . . ?
H61A C61 H61B 109.5 . . ?
C59 C61 H61C 109.5 . . ?
H61A C61 H61C 109.5 . . ?
H61B C61 H61C 109.5 . . ?
C59 C62 H62A 109.5 . . ?
C59 C62 H62B 109.5 . . ?
H62A C62 H62B 109.5 . . ?
C59 C62 H62C 109.5 . . ?
H62A C62 H62C 109.5 . . ?
H62B C62 H62C 109.5 . . ?
C65 C63 C66 110.3(8) . . ?
C65 C63 C64 112.0(7) . . ?
C66 C63 C64 108.8(7) . . ?
C65 C63 P4 108.5(6) . . ?
C66 C63 P4 108.5(6) . . ?
C64 C63 P4 108.6(6) . . ?
C63 C64 H64A 109.5 . . ?
C63 C64 H64B 109.5 . . ?
H64A C64 H64B 109.5 . . ?
C63 C64 H64C 109.5 . . ?
H64A C64 H64C 109.5 . . ?
H64B C64 H64C 109.5 . . ?
C63 C65 H65A 109.5 . . ?
C63 C65 H65B 109.5 . . ?
H65A C65 H65B 109.5 . . ?
C63 C65 H65C 109.5 . . ?
H65A C65 H65C 109.5 . . ?
H65B C65 H65C 109.5 . . ?
C63 C66 H66A 109.5 . . ?
C63 C66 H66B 109.5 . . ?
H66A C66 H66B 109.5 . . ?
C63 C66 H66C 109.5 . . ?
H66A C66 H66C 109.5 . . ?
H66B C66 H66C 109.5 . . ?
O19 C67 H67A 109.5 . . ?
O19 C67 H67B 109.5 . . ?
H67A C67 H67B 109.5 . . ?
O19 C67 H67C 109.5 . . ?
H67A C67 H67C 109.5 . . ?
H67B C67 H67C 109.5 . . ?
O20 C68 H68A 109.5 . . ?
O20 C68 H68B 109.5 . . ?
H68A C68 H68B 109.5 . . ?
O20 C68 H68C 109.5 . . ?
H68A C68 H68C 109.5 . . ?
H68B C68 H68C 109.5 . . ?
O21 C69 O22 109(2) . . ?
O21 C69 H69A 109.9 . . ?
O22 C69 H69A 109.9 . . ?
O21 C69 H69B 109.9 . . ?
O22 C69 H69B 109.9 . . ?
H69A C69 H69B 108.3 . . ?

loop_
_geom_bond_atom_site_label_1
_geom_bond_atom_site_label_2
_geom_bond_distance
_geom_bond_site_symmetry_2
_geom_bond_publ_flag
Cu1 O18 1.937(5) . ?
Cu1 N20 1.968(8) . ?
Cu1 N1 1.983(7) . ?
Cu1 O1 2.058(5) . ?
Cu1 O21 2.418(13) . ?
Cu1 Cu2 3.0176(15) . ?
Cu2 N2 1.948(7) . ?
Cu2 O4 1.957(5) . ?
Cu2 O1 1.966(5) . ?
Cu2 N3 1.982(7) . ?
Cu2 Cu3 2.9918(15) . ?
Cu3 O7 1.922(5) . ?
Cu3 N4 1.935(7) . ?
Cu3 N5 1.965(7) . ?
Cu3 O4 2.012(5) . ?
Cu4 O5 1.902(5) . ?
Cu4 O8 1.943(5) . ?
Cu4 N10 1.989(7) . ?
Cu4 O7 2.067(5) . ?
Cu4 O12 2.361(5) . ?
Cu4 Cu5 2.9911(15) . ?
Cu5 O10 1.903(5) . ?
Cu5 O7 1.969(5) . ?
Cu5 O8 1.973(5) . ?
Cu5 N6 2.029(7) . ?
Cu5 Cu7 3.0522(14) . ?
Cu6 O8 1.925(5) . ?
Cu6 O11 1.931(5) . ?
Cu6 N9 1.943(7) . ?
Cu6 N7 2.004(8) . ?
Cu7 O9 1.951(5) . ?
Cu7 O12 1.979(5) . ?
Cu7 O8 1.985(5) . ?
Cu7 N11 2.014(7) . ?
Cu8 N12 1.922(7) . ?
Cu8 O13 1.926(5) . ?
Cu8 O12 1.931(5) . ?
Cu8 N13 1.968(7) . ?
Cu9 O15 1.940(5) . ?
Cu9 O17 1.975(5) . ?
Cu9 N14 1.981(7) . ?
Cu9 O13 1.989(5) . ?
Cu10 N16 1.916(7) . ?
Cu10 O17 1.929(5) . ?
Cu10 O16 1.954(5) . ?
Cu10 N17 1.988(8) . ?
Cu11 O14 1.936(5) . ?
Cu11 O17 1.964(5) . ?
Cu11 N19 1.967(7) . ?
Cu11 O18 1.986(5) . ?
Cu11 Cu12 3.0001(14) . ?
Cu12 O3 1.950(5) . ?
Cu12 O17 1.952(5) . ?
Cu12 N15 1.953(7) . ?
Cu12 O18 2.004(5) . ?
Cu12 O13 2.387(5) . ?
N1 C2 1.343(10) . ?
N1 N2 1.358(8) . ?
N2 C4 1.376(10) . ?
N3 C7 1.328(10) . ?
N3 N4 1.356(8) . ?
N4 C9 1.364(10) . ?
N5 N6 1.386(8) . ?
N5 C12 1.388(10) . ?
N6 C14 1.356(10) . ?
N7 C17 1.301(12) . ?
N7 N8 1.394(9) . ?
N8 C19 1.337(12) . ?
N9 C22 1.367(10) . ?
N9 N10 1.373(8) . ?
N10 C24 1.353(9) . ?
N11 C27 1.329(9) . ?
N11 N12 1.412(8) . ?
N12 C29 1.366(10) . ?
N13 C32 1.352(10) . ?
N13 N14 1.386(8) . ?
N14 C34 1.351(10) . ?
N15 C37 1.335(9) . ?
N15 N16 1.408(8) . ?
N16 C39 1.359(9) . ?
N17 C42 1.376(10) . ?
N17 N18 1.377(8) . ?
N18 C44 1.342(9) . ?
N19 C47 1.358(10) . ?
N19 N20 1.435(9) . ?
N20 C49 1.323(9) . ?
O1 P1 1.553(5) . ?
O2 P1 1.493(5) . ?
O3 P1 1.530(5) . ?
O4 P2 1.585(5) . ?
O5 P2 1.514(5) . ?
O6 P2 1.509(6) . ?
O9 P3 1.535(5) . ?
O10 P3 1.544(5) . ?
O11 P3 1.549(5) . ?
O14 P4 1.522(5) . ?
O15 P4 1.518(5) . ?
O16 P4 1.536(5) . ?
O19 C67 1.482(10) . ?
O19 H19 0.8200 . ?
O20 C68 1.426(11) . ?
O20 H20 0.8200 . ?
O21 C69 1.460(19) . ?
O22 C69 1.82(4) . ?
P1 C51 1.833(8) . ?
P2 C55 1.797(9) . ?
P3 C59 1.814(8) . ?
P4 C63 1.840(8) . ?
C1 C2 1.511(12) . ?
C1 H1A 0.9600 . ?
C1 H1B 0.9600 . ?
C1 H1C 0.9600 . ?
C2 C3 1.402(12) . ?
C3 C4 1.364(11) . ?
C3 H3 0.9300 . ?
C4 C5 1.500(12) . ?
C5 H5A 0.9600 . ?
C5 H5B 0.9600 . ?
C5 H5C 0.9600 . ?
C6 C7 1.521(11) . ?
C6 H6A 0.9600 . ?
C6 H6B 0.9600 . ?
C6 H6C 0.9600 . ?
C7 C8 1.339(11) . ?
C8 C9 1.366(11) . ?
C8 H8 0.9300 . ?
C9 C10 1.522(12) . ?
C10 H10A 0.9600 . ?
C10 H10B 0.9600 . ?
C10 H10C 0.9600 . ?
C11 C12 1.497(11) . ?
C11 H11A 0.9600 . ?
C11 H11B 0.9600 . ?
C11 H11C 0.9600 . ?
C12 C13 1.328(11) . ?
C13 C14 1.379(11) . ?
C13 H13 0.9300 . ?
C14 C15 1.455(10) . ?
C15 H15A 0.9600 . ?
C15 H15B 0.9600 . ?
C15 H15C 0.9600 . ?
C16 C17 1.521(13) . ?
C16 H16A 0.9600 . ?
C16 H16B 0.9600 . ?
C16 H16C 0.9600 . ?
C17 C18 1.361(13) . ?
C18 C19 1.344(13) . ?
C18 H18 0.9300 . ?
C19 C20 1.522(13) . ?
C20 H20A 0.9600 . ?
C20 H20B 0.9600 . ?
C20 H20C 0.9600 . ?
C21 C22 1.501(10) . ?
C21 H21A 0.9600 . ?
C21 H21B 0.9600 . ?
C21 H21C 0.9600 . ?
C22 C23 1.355(11) . ?
C23 C24 1.385(10) . ?
C23 H23 0.9300 . ?
C24 C25 1.504(10) . ?
C25 H25A 0.9600 . ?
C25 H25B 0.9600 . ?
C25 H25C 0.9600 . ?
C26 C27 1.506(11) . ?
C26 H26A 0.9600 . ?
C26 H26B 0.9600 . ?
C26 H26C 0.9600 . ?
C27 C28 1.392(11) . ?
C28 C29 1.373(11) . ?
C28 H28 0.9300 . ?
C29 C30 1.488(11) . ?
C30 H30A 0.9600 . ?
C30 H30B 0.9600 . ?
C30 H30C 0.9600 . ?
C31 C32 1.462(11) . ?
C31 H31A 0.9600 . ?
C31 H31B 0.9600 . ?
C31 H31C 0.9600 . ?
C32 C33 1.346(11) . ?
C33 C34 1.367(10) . ?
C33 H33 0.9300 . ?
C34 C35 1.511(11) . ?
C35 H35A 0.9600 . ?
C35 H35B 0.9600 . ?
C35 H35C 0.9600 . ?
C36 C37 1.518(10) . ?
C36 H36A 0.9600 . ?
C36 H36B 0.9600 . ?
C36 H36C 0.9600 . ?
C37 C38 1.421(10) . ?
C38 C39 1.389(11) . ?
C38 H38 0.9300 . ?
C39 C40 1.517(11) . ?
C40 H40A 0.9600 . ?
C40 H40B 0.9600 . ?
C40 H40C 0.9600 . ?
C41 C42 1.505(12) . ?
C41 H41A 0.9600 . ?
C41 H41B 0.9600 . ?
C41 H41C 0.9600 . ?
C42 C43 1.375(11) . ?
C43 C44 1.392(11) . ?
C43 H43 0.9300 . ?
C44 C45 1.472(10) . ?
C45 H45A 0.9600 . ?
C45 H45B 0.9600 . ?
C45 H45C 0.9600 . ?
C46 C47 1.492(12) . ?
C46 H46A 0.9600 . ?
C46 H46B 0.9600 . ?
C46 H46C 0.9600 . ?
C47 C48 1.378(12) . ?
C48 C49 1.357(12) . ?
C48 H48 0.9300 . ?
C49 C50 1.538(12) . ?
C50 H50A 0.9600 . ?
C50 H50B 0.9600 . ?
C50 H50C 0.9600 . ?
C51 C52 1.500(10) . ?
C51 C54 1.518(10) . ?
C51 C53 1.585(11) . ?
C52 H52A 0.9600 . ?
C52 H52B 0.9600 . ?
C52 H52C 0.9600 . ?
C53 H53A 0.9600 . ?
C53 H53B 0.9600 . ?
C53 H53C 0.9600 . ?
C54 H54A 0.9600 . ?
C54 H54B 0.9600 . ?
C54 H54C 0.9600 . ?
C55 C56 1.535(11) . ?
C55 C57 1.540(12) . ?
C55 C58 1.554(11) . ?
C56 H56A 0.9600 . ?
C56 H56B 0.9600 . ?
C56 H56C 0.9600 . ?
C57 H57A 0.9600 . ?
C57 H57B 0.9600 . ?
C57 H57C 0.9600 . ?
C58 H58A 0.9600 . ?
C58 H58B 0.9600 . ?
C58 H58C 0.9600 . ?
C59 C61 1.506(11) . ?
C59 C60 1.537(11) . ?
C59 C62 1.558(11) . ?
C60 H60A 0.9600 . ?
C60 H60B 0.9600 . ?
C60 H60C 0.9600 . ?
C61 H61A 0.9600 . ?
C61 H61B 0.9600 . ?
C61 H61C 0.9600 . ?
C62 H62A 0.9600 . ?
C62 H62B 0.9600 . ?
C62 H62C 0.9600 . ?
C63 C65 1.513(10) . ?
C63 C66 1.533(10) . ?
C63 C64 1.534(10) . ?
C64 H64A 0.9600 . ?
C64 H64B 0.9600 . ?
C64 H64C 0.9600 . ?
C65 H65A 0.9600 . ?
C65 H65B 0.9600 . ?
C65 H65C 0.9600 . ?
C66 H66A 0.9600 . ?
C66 H66B 0.9600 . ?
C66 H66C 0.9600 . ?
C67 H67A 0.9600 . ?
C67 H67B 0.9600 . ?
C67 H67C 0.9600 . ?
C68 H68A 0.9600 . ?
C68 H68B 0.9600 . ?
C68 H68C 0.9600 . ?
C69 H69A 0.9700 . ?
C69 H69B 0.9700 . ?
